data_7041284
loop_
_publ_author_name
'Comba, Peter'
'Enders, Markus'
'Gro\&shauser, Michael'
'Hiller, Markus'
'M\"uller, Dennis'
'Wadepohl, Hubert'

_publ_section_title
;
 Solution and solid state structures and magnetism of a series of linear
 trinuclear compounds with a hexacoordinate Ln(III) and two terminal
 Ni(II) centers.
;
_journal_issue 1
_journal_name_full 'Dalton transactions (Cambridge, England : 2003)'
_journal_page_first 138
_journal_page_last 149
_journal_paper_doi 10.1039/c6dt03488h
_journal_volume 46
_journal_year 2016
_chemical_formula_moiety 'C66 H84 Dy N6 Ni2 O12, C H4 O, Cl O4'
_chemical_formula_sum 'C67 H88 Cl Dy N6 Ni2 O17'
_chemical_formula_weight 1564.80
_space_group_crystal_system monoclinic
_space_group_IT_number 14
_space_group_name_Hall '-P 2yn'
_space_group_name_H-M_alt 'P 1 21/n 1'
_symmetry_cell_setting monoclinic
_symmetry_Int_Tables_number 14
_symmetry_space_group_name_Hall '-P 2yn'
_symmetry_space_group_name_H-M 'P 1 21/n 1'
_atom_sites_solution_hydrogens geom
_atom_sites_solution_primary iterative
_atom_sites_solution_secondary difmap
_audit_block_code co_mg54
_audit_creation_date 2015-12-15
_audit_creation_method
;
Olex2 1.2
(compiled 2015.09.30 svn.r3233 for OlexSys, GUI svn.r5103)
;
_audit_update_record
;
2016-03-07 deposited with the CCDC.
2016-11-30 downloaded from the CCDC.
;
_cell_angle_alpha 90
_cell_angle_beta 99.199(11)
_cell_angle_gamma 90
_cell_formula_units_Z 4
_cell_length_a 14.600(6)
_cell_length_b 25.289(10)
_cell_length_c 18.680(8)
_cell_measurement_reflns_used 7751
_cell_measurement_temperature 100(2)
_cell_measurement_theta_max 32.14
_cell_measurement_theta_min 2.35
_cell_volume 6808(5)
_computing_cell_refinement
;
SAINT (see _computing_data_reduction). Includes estimated systematic errors
 of the unit cell constants from Monte Carlo simulations.
;
_computing_data_collection 'SMART-5.631 (Bruker AXS, 2003)'
_computing_data_reduction 'SAINT V8.34A (Bruker AXS, 1997-2013),SADABS-2014_2 (Sheldrick and Bruker AXS, 1997-2014)'
_computing_molecular_graphics 'Olex2 (Dolomanov et al., 2009)'
_computing_publication_material 'encif (Wadepohl, 2009-15); encifer 1.5 (CCDC, 2014)'
_computing_structure_refinement 'ShelXL (Sheldrick, 2015)'
_computing_structure_solution 'SUPERFLIP (Palatinus, 2007-2009)'
_diffrn_ambient_environment 'perfluoro polyether oil / N~2~'
_diffrn_ambient_temperature 100(1)
_diffrn_detector 'CCD plate'
_diffrn_detector_area_resol_mean 8.19
_diffrn_detector_type CCD-PXL-KAF2
_diffrn_measured_fraction_theta_full 0.999
_diffrn_measured_fraction_theta_max 0.952
_diffrn_measurement_device 'three-circle diffractometer'
_diffrn_measurement_device_type 'Bruker AXS Smart 1000'
_diffrn_measurement_method '\f- and \w-scans'
_diffrn_measurement_specimen_support 'polyimid foil'
_diffrn_radiation_monochromator graphite
_diffrn_radiation_probe x-ray
_diffrn_radiation_type MoK\a
_diffrn_radiation_wavelength 0.71073
_diffrn_reflns_av_R_equivalents 0.0338
_diffrn_reflns_av_unetI/netI 0.0204
_diffrn_reflns_Laue_measured_fraction_full 0.999
_diffrn_reflns_Laue_measured_fraction_max 0.952
_diffrn_reflns_limit_h_max 22
_diffrn_reflns_limit_h_min -21
_diffrn_reflns_limit_k_max 36
_diffrn_reflns_limit_k_min -37
_diffrn_reflns_limit_l_max 28
_diffrn_reflns_limit_l_min -28
_diffrn_reflns_number 174087
_diffrn_reflns_point_group_measured_fraction_full 0.999
_diffrn_reflns_point_group_measured_fraction_max 0.952
_diffrn_reflns_theta_full 25.242
_diffrn_reflns_theta_max 32.497
_diffrn_reflns_theta_min 2.089
_diffrn_source 'sealed X-Ray tube (Mo)'
_diffrn_source_type 'fine focus tube'
_diffrn_standards_number 0
_exptl_absorpt_coefficient_mu 1.746
_exptl_absorpt_correction_T_max 0.7464
_exptl_absorpt_correction_T_min 0.6992
_exptl_absorpt_correction_type multi-scan
_exptl_absorpt_process_details
;
multi-scan from symmetry-related measurements (Blessing 1995)
SADABS (see _computing_data_reduction)
;
_exptl_crystal_colour colourless
_exptl_crystal_density_diffrn 1.527
_exptl_crystal_description block
_exptl_crystal_F_000 3228
_exptl_crystal_size_max 0.240
_exptl_crystal_size_mid 0.230
_exptl_crystal_size_min 0.150
_refine_diff_density_max 1.705
_refine_diff_density_min -1.531
_refine_diff_density_rms 0.091
_refine_ls_extinction_method none
_refine_ls_goodness_of_fit_ref 1.056
_refine_ls_hydrogen_treatment constr
_refine_ls_matrix_type full
_refine_ls_number_parameters 861
_refine_ls_number_reflns 23456
_refine_ls_number_restraints 21
_refine_ls_restrained_S_all 1.065
_refine_ls_R_factor_all 0.0364
_refine_ls_R_factor_gt 0.0293
_refine_ls_shift/su_max 0.004
_refine_ls_shift/su_mean 0.000
_refine_ls_structure_factor_coef Fsqd
_refine_ls_weighting_details 'w=1/[\s^2^(Fo^2^)+(0.0317P)^2^+8.4597P] where P=(Fo^2^+2Fc^2^)/3'
_refine_ls_weighting_scheme calc
_refine_ls_wR_factor_gt 0.0696
_refine_ls_wR_factor_ref 0.0736
_reflns_Friedel_coverage 0.000
_reflns_number_gt 20699
_reflns_number_total 23456
_reflns_threshold_expression 'I > 2\s(I)'
_cod_data_source_file c6dt03488h2.cif
_cod_data_source_block co_mg54
_cod_depositor_comments 'Adding full bibliography for 7041276--7041289.cif.'
_cod_original_sg_symbol_H-M 'P 21/n'
_cod_database_code 7041284
_audit_block_refno 2130
_audit_block_usercomment MG379
_shelx_space_group_comment
;
The symmetry employed for this shelxl refinement is uniquely defined
by the following loop, which should always be used as a source of
symmetry information in preference to the above space-group names.
They are only intended as comments.
;
_shelx_estimated_absorpt_t_max 0.780
_shelx_estimated_absorpt_t_min 0.679
_shelxl_version_number 2014/7
_olex2_refinement_description
;
1. Fixed Uiso
 At 1.2 times of:
  All C(H) groups, All C(H,H) groups
 At 1.5 times of:
  All C(H,H,H) groups, All O(H) groups
2. Restrained distances
 Cl-O21 \\sim Cl-O22 \\sim Cl-O23 \\sim Cl-O24
 with sigma of 0.005
 O21-O22 \\sim O21-O23 \\sim O21-O24 \\sim O22-O23 \\sim O22-O24 \\sim O23-O24
 with sigma of 0.01
3.a Secondary CH2 refined with riding coordinates:
 C1(H1A,H1B), C2(H2A,H2B), C3(H3A,H3B), C4(H4A,H4B), C5(H5A,H5B), C6(H6A,H6B),
 C7(H7A,H7B), C16(H16A,H16B), C25(H25A,H25B), C34(H34A,H34B), C35(H35A,H35B),
 C36(H36A,H36B), C37(H37A,H37B), C38(H38A,H38B), C39(H39A,H39B), C40(H40A,H40B),
  C49(H49A,H49B), C58(H58A,H58B)
3.b Aromatic/amide H refined with riding coordinates:
 C11(H11), C13(H13), C20(H20), C22(H22), C29(H29), C31(H31), C44(H44),
 C46(H46), C53(H53), C55(H55), C62(H62), C64(H64)
3.c Idealised Me refined as rotating group:
 C14(H14A,H14B,H14C), C15(H15A,H15B,H15C), C23(H23A,H23B,H23C), C24(H24A,H24B,
 H24C), C32(H32A,H32B,H32C), C33(H33A,H33B,H33C), C47(H47A,H47B,H47C), C48(H48A,
 H48B,H48C), C56(H56A,H56B,H56C), C57(H57A,H57B,H57C), C65(H65A,H65B,H65C),
 C66(H66A,H66B,H66C), C81(H81A,H81B,H81C)
3.d Idealised tetrahedral OH refined as rotating group:
 O81(H81)
;
_olex2_submission_special_instructions 'No special instructions were received'

loop_
_symmetry_equiv_pos_as_xyz
'x, y, z'
'-x+1/2, y+1/2, -z+1/2'
'-x, -y, -z'
'x-1/2, -y-1/2, z-1/2'

loop_
_atom_site_label
_atom_site_type_symbol
_atom_site_fract_x
_atom_site_fract_y
_atom_site_fract_z
_atom_site_U_iso_or_equiv
_atom_site_adp_type
_atom_site_occupancy
_atom_site_site_symmetry_order
_atom_site_calc_flag
_atom_site_refinement_flags_posn
Dy Dy 0.92454(2) 0.33362(2) 0.26032(2) 0.01264(2) Uani 1 1 d .
Ni1 Ni 0.90898(2) 0.31686(2) 0.41731(2) 0.01299(4) Uani 1 1 d .
Ni2 Ni 0.92172(2) 0.34646(2) 0.10037(2) 0.01422(4) Uani 1 1 d .
O1 O 0.83126(8) 0.36052(5) 0.33831(7) 0.0167(2) Uani 1 1 d .
O2 O 0.78873(10) 0.45258(5) 0.28151(8) 0.0233(3) Uani 1 1 d .
O3 O 1.01413(9) 0.34932(5) 0.36933(7) 0.0175(2) Uani 1 1 d .
O4 O 1.17524(10) 0.34625(7) 0.32533(8) 0.0273(3) Uani 1 1 d .
O5 O 0.90367(9) 0.26384(5) 0.33153(7) 0.0178(2) Uani 1 1 d .
O6 O 0.81682(10) 0.19968(5) 0.23178(7) 0.0218(3) Uani 1 1 d .
O7 O 0.98556(9) 0.39028(5) 0.18677(7) 0.0187(2) Uani 1 1 d .
O8 O 1.00004(10) 0.47015(6) 0.27614(8) 0.0246(3) Uani 1 1 d .
O9 O 0.81442(9) 0.34548(5) 0.16174(7) 0.0177(2) Uani 1 1 d .
O10 O 0.67378(9) 0.29547(6) 0.20434(8) 0.0232(3) Uani 1 1 d .
O11 O 0.96679(9) 0.28509(5) 0.16970(7) 0.0187(2) Uani 1 1 d .
O12 O 1.10985(11) 0.23698(6) 0.24282(8) 0.0281(3) Uani 1 1 d .
N1 N 0.79315(10) 0.29365(6) 0.46097(8) 0.0164(3) Uani 1 1 d .
N2 N 0.93045(10) 0.37000(6) 0.50327(8) 0.0169(3) Uani 1 1 d .
N3 N 0.98290(10) 0.26417(6) 0.48821(8) 0.0172(3) Uani 1 1 d .
N4 N 1.03152(11) 0.35766(6) 0.04352(8) 0.0187(3) Uani 1 1 d .
N5 N 0.85487(11) 0.40529(6) 0.03399(8) 0.0182(3) Uani 1 1 d .
N6 N 0.87128(11) 0.29433(6) 0.01780(8) 0.0187(3) Uani 1 1 d .
C1 C 0.78321(13) 0.32836(8) 0.52400(10) 0.0201(3) Uani 1 1 d .
H1A H 0.8075 0.3097 0.5697 0.024 Uiso 1 1 calc R
H1B H 0.7167 0.3360 0.5239 0.024 Uiso 1 1 calc R
C2 C 0.83606(13) 0.38020(8) 0.52029(10) 0.0200(3) Uani 1 1 d .
H2A H 0.8015 0.4033 0.4825 0.024 Uiso 1 1 calc R
H2B H 0.8410 0.3988 0.5674 0.024 Uiso 1 1 calc R
C3 C 0.99170(13) 0.34454(8) 0.56561(9) 0.0211(3) Uani 1 1 d .
H3A H 0.9535 0.3317 0.6013 0.025 Uiso 1 1 calc R
H3B H 1.0362 0.3709 0.5900 0.025 Uiso 1 1 calc R
C4 C 1.04494(13) 0.29825(8) 0.53950(9) 0.0201(3) Uani 1 1 d .
H4A H 1.0956 0.3120 0.5152 0.024 Uiso 1 1 calc R
H4B H 1.0733 0.2769 0.5817 0.024 Uiso 1 1 calc R
C5 C 0.91536(13) 0.23421(8) 0.52510(10) 0.0218(3) Uani 1 1 d .
H5A H 0.9168 0.2484 0.5747 0.026 Uiso 1 1 calc R
H5B H 0.9340 0.1966 0.5294 0.026 Uiso 1 1 calc R
C6 C 0.81627(13) 0.23830(7) 0.48310(10) 0.0204(3) Uani 1 1 d .
H6A H 0.8104 0.2156 0.4395 0.024 Uiso 1 1 calc R
H6B H 0.7718 0.2254 0.5140 0.024 Uiso 1 1 calc R
C7 C 0.70865(12) 0.29485(7) 0.40428(10) 0.0186(3) Uani 1 1 d .
H7A H 0.6559 0.2800 0.4250 0.022 Uiso 1 1 calc R
H7B H 0.7191 0.2718 0.3635 0.022 Uiso 1 1 calc R
C8 C 0.68277(12) 0.34941(7) 0.37514(9) 0.0167(3) Uani 1 1 d .
C9 C 0.74601(11) 0.37800(7) 0.34130(9) 0.0155(3) Uani 1 1 d .
C10 C 0.72003(12) 0.42790(7) 0.31111(9) 0.0178(3) Uani 1 1 d .
C11 C 0.63209(13) 0.44787(7) 0.31273(10) 0.0210(3) Uani 1 1 d .
H11 H 0.6147 0.4811 0.2909 0.025 Uiso 1 1 calc R
C12 C 0.56876(13) 0.41947(8) 0.34630(11) 0.0234(4) Uani 1 1 d .
C13 C 0.59473(12) 0.37083(8) 0.37751(10) 0.0212(3) Uani 1 1 d .
H13 H 0.5520 0.3517 0.4009 0.025 Uiso 1 1 calc R
C14 C 0.47311(15) 0.44205(10) 0.34764(16) 0.0386(5) Uani 1 1 d .
H14A H 0.4758 0.4807 0.3454 0.058 Uiso 1 1 calc GR
H14B H 0.4515 0.4313 0.3925 0.058 Uiso 1 1 calc GR
H14C H 0.4301 0.4288 0.3058 0.058 Uiso 1 1 calc GR
C15 C 0.76865(16) 0.50300(8) 0.24946(13) 0.0298(4) Uani 1 1 d .
H15A H 0.7161 0.5000 0.2098 0.045 Uiso 1 1 calc GR
H15B H 0.8231 0.5161 0.2303 0.045 Uiso 1 1 calc GR
H15C H 0.7529 0.5277 0.2861 0.045 Uiso 1 1 calc GR
C16 C 0.97142(13) 0.41980(7) 0.47971(10) 0.0192(3) Uani 1 1 d .
H16A H 0.9736 0.4464 0.5189 0.023 Uiso 1 1 calc R
H16B H 0.9303 0.4338 0.4366 0.023 Uiso 1 1 calc R
C17 C 1.06731(12) 0.41317(7) 0.46151(9) 0.0183(3) Uani 1 1 d .
C18 C 1.08116(12) 0.37999(7) 0.40417(9) 0.0168(3) Uani 1 1 d .
C19 C 1.16997(13) 0.37867(8) 0.38314(10) 0.0206(3) Uani 1 1 d .
C20 C 1.24217(14) 0.40844(8) 0.41975(11) 0.0246(4) Uani 1 1 d .
H20 H 1.3012 0.4074 0.4045 0.030 Uiso 1 1 calc R
C21 C 1.22932(14) 0.44020(8) 0.47918(11) 0.0238(4) Uani 1 1 d .
C22 C 1.14181(13) 0.44224(7) 0.49875(10) 0.0209(3) Uani 1 1 d .
H22 H 1.1320 0.4639 0.5384 0.025 Uiso 1 1 calc R
C23 C 1.30947(15) 0.47080(10) 0.52042(13) 0.0327(5) Uani 1 1 d .
H23A H 1.3452 0.4478 0.5568 0.049 Uiso 1 1 calc GR
H23B H 1.2857 0.5011 0.5446 0.049 Uiso 1 1 calc GR
H23C H 1.3496 0.4834 0.4867 0.049 Uiso 1 1 calc GR
C24 C 1.25735(15) 0.34914(11) 0.29379(13) 0.0347(5) Uani 1 1 d .
H24A H 1.2517 0.3256 0.2517 0.052 Uiso 1 1 calc GR
H24B H 1.3106 0.3383 0.3296 0.052 Uiso 1 1 calc GR
H24C H 1.2665 0.3855 0.2784 0.052 Uiso 1 1 calc GR
C25 C 1.04093(12) 0.22865(7) 0.45032(10) 0.0202(3) Uani 1 1 d .
H25A H 1.0806 0.2070 0.4871 0.024 Uiso 1 1 calc R
H25B H 1.0825 0.2507 0.4257 0.024 Uiso 1 1 calc R
C26 C 0.98758(12) 0.19216(7) 0.39520(10) 0.0184(3) Uani 1 1 d .
C27 C 0.92430(12) 0.21234(7) 0.33763(9) 0.0168(3) Uani 1 1 d .
C28 C 0.87956(12) 0.17672(7) 0.28475(9) 0.0173(3) Uani 1 1 d .
C29 C 0.90068(13) 0.12324(7) 0.28898(10) 0.0198(3) Uani 1 1 d .
H29 H 0.8720 0.1000 0.2521 0.024 Uiso 1 1 calc R
C30 C 0.96382(13) 0.10313(7) 0.34700(11) 0.0214(3) Uani 1 1 d .
C31 C 1.00572(12) 0.13770(7) 0.39945(11) 0.0208(3) Uani 1 1 d .
H31 H 1.0478 0.1243 0.4394 0.025 Uiso 1 1 calc R
C32 C 0.98279(15) 0.04464(8) 0.35272(14) 0.0299(4) Uani 1 1 d .
H32A H 0.9267 0.0261 0.3616 0.045 Uiso 1 1 calc GR
H32B H 1.0333 0.0379 0.3929 0.045 Uiso 1 1 calc GR
H32C H 1.0007 0.0319 0.3074 0.045 Uiso 1 1 calc GR
C33 C 0.76261(16) 0.16525(8) 0.18207(11) 0.0269(4) Uani 1 1 d .
H33A H 0.7185 0.1860 0.1483 0.040 Uiso 1 1 calc GR
H33B H 0.7286 0.1406 0.2087 0.040 Uiso 1 1 calc GR
H33C H 0.8033 0.1453 0.1549 0.040 Uiso 1 1 calc GR
C34 C 1.00858(14) 0.40325(8) -0.00715(10) 0.0227(4) Uani 1 1 d .
H34A H 0.9880 0.3897 -0.0568 0.027 Uiso 1 1 calc R
H34B H 1.0650 0.4249 -0.0077 0.027 Uiso 1 1 calc R
C35 C 0.93218(14) 0.43794(8) 0.01528(10) 0.0223(3) Uani 1 1 d .
H35A H 0.9584 0.4597 0.0577 0.027 Uiso 1 1 calc R
H35B H 0.9081 0.4622 -0.0250 0.027 Uiso 1 1 calc R
C36 C 0.80074(14) 0.37912(8) -0.03082(10) 0.0230(4) Uani 1 1 d .
H36A H 0.8348 0.3825 -0.0724 0.028 Uiso 1 1 calc R
H36B H 0.7402 0.3972 -0.0438 0.028 Uiso 1 1 calc R
C37 C 0.78450(14) 0.32062(8) -0.01645(10) 0.0229(4) Uani 1 1 d .
H37A H 0.7371 0.3173 0.0158 0.027 Uiso 1 1 calc R
H37B H 0.7605 0.3027 -0.0628 0.027 Uiso 1 1 calc R
C38 C 0.94040(15) 0.28978(8) -0.03276(10) 0.0236(4) Uani 1 1 d .
H38A H 0.9204 0.3121 -0.0760 0.028 Uiso 1 1 calc R
H38B H 0.9430 0.2527 -0.0491 0.028 Uiso 1 1 calc R
C39 C 1.03648(14) 0.30707(8) 0.00364(10) 0.0223(3) Uani 1 1 d .
H39A H 1.0639 0.2793 0.0379 0.027 Uiso 1 1 calc R
H39B H 1.0772 0.3116 -0.0335 0.027 Uiso 1 1 calc R
C40 C 1.11991(13) 0.36607(8) 0.09421(11) 0.0224(3) Uani 1 1 d .
H40A H 1.1715 0.3673 0.0657 0.027 Uiso 1 1 calc R
H40B H 1.1306 0.3353 0.1273 0.027 Uiso 1 1 calc R
C41 C 1.12273(13) 0.41568(8) 0.13919(10) 0.0204(3) Uani 1 1 d .
C42 C 1.05716(12) 0.42303(7) 0.18566(9) 0.0180(3) Uani 1 1 d .
C43 C 1.06683(12) 0.46696(8) 0.23283(10) 0.0201(3) Uani 1 1 d .
C44 C 1.13957(13) 0.50241(8) 0.23342(11) 0.0236(4) Uani 1 1 d .
H44 H 1.1456 0.5315 0.2660 0.028 Uiso 1 1 calc R
C45 C 1.20408(13) 0.49551(8) 0.18616(11) 0.0242(4) Uani 1 1 d .
C46 C 1.19469(13) 0.45260(8) 0.13978(11) 0.0239(4) Uani 1 1 d .
H46 H 1.2381 0.4480 0.1074 0.029 Uiso 1 1 calc R
C47 C 1.28312(15) 0.53445(10) 0.18888(14) 0.0326(5) Uani 1 1 d .
H47A H 1.2598 0.5704 0.1934 0.049 Uiso 1 1 calc GR
H47B H 1.3101 0.5317 0.1443 0.049 Uiso 1 1 calc GR
H47C H 1.3307 0.5265 0.2307 0.049 Uiso 1 1 calc GR
C48 C 1.01037(17) 0.51104(9) 0.32936(12) 0.0304(4) Uani 1 1 d .
H48A H 1.0093 0.5455 0.3053 0.046 Uiso 1 1 calc GR
H48B H 1.0696 0.5066 0.3618 0.046 Uiso 1 1 calc GR
H48C H 0.9593 0.5091 0.3575 0.046 Uiso 1 1 calc GR
C49 C 0.79512(13) 0.43843(7) 0.07401(10) 0.0201(3) Uani 1 1 d .
H49A H 0.7718 0.4690 0.0432 0.024 Uiso 1 1 calc R
H49B H 0.8336 0.4525 0.1184 0.024 Uiso 1 1 calc R
C50 C 0.71352(12) 0.40922(7) 0.09528(10) 0.0184(3) Uani 1 1 d .
C51 C 0.72926(12) 0.36484(7) 0.14042(9) 0.0173(3) Uani 1 1 d .
C52 C 0.65233(13) 0.33932(7) 0.16247(10) 0.0190(3) Uani 1 1 d .
C53 C 0.56308(13) 0.35872(8) 0.14091(11) 0.0220(3) Uani 1 1 d .
H53 H 0.5122 0.3419 0.1575 0.026 Uiso 1 1 calc R
C54 C 0.54721(13) 0.40276(8) 0.09502(11) 0.0235(4) Uani 1 1 d .
C55 C 0.62254(13) 0.42727(7) 0.07248(10) 0.0219(3) Uani 1 1 d .
H55 H 0.6125 0.4569 0.0409 0.026 Uiso 1 1 calc R
C56 C 0.44911(14) 0.42199(9) 0.07043(15) 0.0337(5) Uani 1 1 d .
H56A H 0.4112 0.3929 0.0471 0.051 Uiso 1 1 calc GR
H56B H 0.4497 0.4511 0.0358 0.051 Uiso 1 1 calc GR
H56C H 0.4228 0.4345 0.1125 0.051 Uiso 1 1 calc GR
C57 C 0.59956(14) 0.26915(9) 0.23070(11) 0.0255(4) Uani 1 1 d .
H57A H 0.5531 0.2581 0.1897 0.038 Uiso 1 1 calc GR
H57B H 0.5709 0.2933 0.2617 0.038 Uiso 1 1 calc GR
H57C H 0.6236 0.2380 0.2588 0.038 Uiso 1 1 calc GR
C58 C 0.85036(13) 0.24189(7) 0.04797(10) 0.0215(3) Uani 1 1 d .
H58A H 0.8190 0.2194 0.0081 0.026 Uiso 1 1 calc R
H58B H 0.8069 0.2470 0.0830 0.026 Uiso 1 1 calc R
C59 C 0.93563(13) 0.21368(7) 0.08533(10) 0.0192(3) Uani 1 1 d .
C60 C 0.98728(13) 0.23728(7) 0.14657(9) 0.0177(3) Uani 1 1 d .
C61 C 1.06543(14) 0.21031(7) 0.18369(10) 0.0208(3) Uani 1 1 d .
C62 C 1.09134(15) 0.16171(8) 0.15924(11) 0.0238(4) Uani 1 1 d .
H62 H 1.1441 0.1440 0.1848 0.029 Uiso 1 1 calc R
C63 C 1.04065(15) 0.13835(7) 0.09730(11) 0.0241(4) Uani 1 1 d .
C64 C 0.96336(14) 0.16463(7) 0.06122(11) 0.0226(3) Uani 1 1 d .
H64 H 0.9285 0.1490 0.0192 0.027 Uiso 1 1 calc R
C65 C 1.07112(17) 0.08552(8) 0.07097(13) 0.0315(4) Uani 1 1 d .
H65A H 1.0873 0.0897 0.0224 0.047 Uiso 1 1 calc GR
H65B H 1.0204 0.0599 0.0692 0.047 Uiso 1 1 calc GR
H65C H 1.1253 0.0728 0.1043 0.047 Uiso 1 1 calc GR
C66 C 1.18306(17) 0.21020(10) 0.28752(12) 0.0349(5) Uani 1 1 d .
H66A H 1.2323 0.2020 0.2593 0.052 Uiso 1 1 calc GR
H66B H 1.1594 0.1773 0.3055 0.052 Uiso 1 1 calc GR
H66C H 1.2080 0.2328 0.3287 0.052 Uiso 1 1 calc GR
O81 O 0.66389(16) 0.15348(9) 0.37535(13) 0.0540(5) Uani 1 1 d .
H81 H 0.6180 0.1498 0.3424 0.081 Uiso 1 1 calc GR
C81 C 0.7084(2) 0.10470(13) 0.38953(18) 0.0515(7) Uani 1 1 d .
H81A H 0.7457 0.1053 0.4380 0.077 Uiso 1 1 calc GR
H81B H 0.7488 0.0980 0.3534 0.077 Uiso 1 1 calc GR
H81C H 0.6619 0.0766 0.3871 0.077 Uiso 1 1 calc GR
Cl Cl 0.42910(4) 0.15806(3) 0.26029(3) 0.04057(14) Uani 1 1 d D
O21 O 0.36462(15) 0.14304(16) 0.19766(10) 0.0982(13) Uani 1 1 d D
O22 O 0.39993(17) 0.13212(10) 0.31944(10) 0.0616(7) Uani 1 1 d D
O23 O 0.51944(12) 0.14128(8) 0.25021(10) 0.0429(4) Uani 1 1 d D
O24 O 0.4291(2) 0.21257(9) 0.2722(3) 0.139(2) Uani 1 1 d D

loop_
_atom_site_aniso_label
_atom_site_aniso_U_11
_atom_site_aniso_U_22
_atom_site_aniso_U_33
_atom_site_aniso_U_23
_atom_site_aniso_U_13
_atom_site_aniso_U_12
Dy 0.01372(4) 0.01625(4) 0.00796(3) -0.00071(2) 0.00174(2) 0.00090(2)
Ni1 0.01414(9) 0.01596(9) 0.00867(8) 0.00061(7) 0.00115(7) -0.00005(7)
Ni2 0.01602(9) 0.01770(10) 0.00889(8) 0.00016(7) 0.00180(7) 0.00304(7)
O1 0.0157(5) 0.0208(6) 0.0143(5) 0.0035(4) 0.0048(4) 0.0049(4)
O2 0.0228(6) 0.0200(6) 0.0285(7) 0.0087(5) 0.0079(5) 0.0042(5)
O3 0.0164(5) 0.0245(6) 0.0116(5) -0.0030(4) 0.0017(4) -0.0043(5)
O4 0.0204(6) 0.0406(8) 0.0230(7) -0.0134(6) 0.0095(5) -0.0079(6)
O5 0.0238(6) 0.0144(5) 0.0138(5) 0.0009(4) -0.0010(5) 0.0027(4)
O6 0.0267(7) 0.0178(6) 0.0181(6) 0.0004(5) -0.0048(5) 0.0008(5)
O7 0.0198(6) 0.0218(6) 0.0156(5) -0.0018(5) 0.0063(5) -0.0051(5)
O8 0.0274(7) 0.0277(7) 0.0209(6) -0.0084(5) 0.0104(5) -0.0084(5)
O9 0.0140(5) 0.0243(6) 0.0144(5) 0.0025(5) 0.0009(4) 0.0038(4)
O10 0.0191(6) 0.0267(7) 0.0237(6) 0.0026(5) 0.0028(5) -0.0016(5)
O11 0.0263(6) 0.0179(6) 0.0114(5) -0.0016(4) 0.0016(5) 0.0068(5)
O12 0.0329(8) 0.0300(7) 0.0182(6) -0.0008(5) -0.0054(5) 0.0123(6)
N1 0.0171(6) 0.0195(7) 0.0123(6) 0.0025(5) 0.0016(5) -0.0016(5)
N2 0.0172(6) 0.0225(7) 0.0111(6) -0.0011(5) 0.0028(5) -0.0018(5)
N3 0.0173(6) 0.0204(7) 0.0132(6) 0.0028(5) 0.0001(5) 0.0000(5)
N4 0.0226(7) 0.0211(7) 0.0138(6) 0.0023(5) 0.0069(5) 0.0045(6)
N5 0.0210(7) 0.0208(7) 0.0130(6) 0.0014(5) 0.0034(5) 0.0051(5)
N6 0.0229(7) 0.0212(7) 0.0112(6) -0.0012(5) 0.0007(5) 0.0039(6)
C1 0.0197(8) 0.0276(9) 0.0139(7) -0.0001(6) 0.0057(6) -0.0020(6)
C2 0.0208(8) 0.0262(9) 0.0138(7) -0.0043(6) 0.0053(6) -0.0010(7)
C3 0.0219(8) 0.0303(9) 0.0102(7) -0.0009(6) -0.0002(6) -0.0027(7)
C4 0.0199(8) 0.0265(9) 0.0121(7) 0.0020(6) -0.0033(6) -0.0011(6)
C5 0.0231(8) 0.0241(9) 0.0171(8) 0.0091(6) 0.0002(6) -0.0006(7)
C6 0.0206(8) 0.0213(8) 0.0187(8) 0.0068(6) 0.0014(6) -0.0029(6)
C7 0.0165(7) 0.0210(8) 0.0176(7) 0.0008(6) 0.0003(6) -0.0021(6)
C8 0.0140(7) 0.0210(8) 0.0145(7) -0.0014(6) 0.0002(5) 0.0002(6)
C9 0.0145(7) 0.0195(7) 0.0121(7) -0.0006(5) 0.0010(5) 0.0029(6)
C10 0.0183(7) 0.0185(8) 0.0162(7) 0.0003(6) 0.0014(6) 0.0023(6)
C11 0.0195(8) 0.0205(8) 0.0221(8) -0.0024(6) 0.0003(6) 0.0045(6)
C12 0.0160(8) 0.0265(9) 0.0273(9) -0.0056(7) 0.0024(7) 0.0033(6)
C13 0.0140(7) 0.0267(9) 0.0234(8) -0.0041(7) 0.0043(6) -0.0014(6)
C14 0.0191(9) 0.0392(13) 0.0588(16) 0.0025(11) 0.0109(10) 0.0087(8)
C15 0.0319(10) 0.0221(9) 0.0361(11) 0.0106(8) 0.0074(9) 0.0039(8)
C16 0.0217(8) 0.0195(8) 0.0169(7) -0.0046(6) 0.0044(6) -0.0029(6)
C17 0.0190(8) 0.0207(8) 0.0150(7) -0.0017(6) 0.0025(6) -0.0033(6)
C18 0.0167(7) 0.0205(8) 0.0129(7) -0.0008(6) 0.0012(6) -0.0028(6)
C19 0.0195(8) 0.0268(9) 0.0158(7) -0.0035(6) 0.0037(6) -0.0042(7)
C20 0.0199(8) 0.0323(10) 0.0223(9) -0.0048(7) 0.0053(7) -0.0081(7)
C21 0.0241(9) 0.0257(9) 0.0208(8) -0.0028(7) 0.0007(7) -0.0093(7)
C22 0.0238(8) 0.0210(8) 0.0173(8) -0.0043(6) 0.0014(6) -0.0053(6)
C23 0.0263(10) 0.0359(11) 0.0348(11) -0.0109(9) 0.0016(8) -0.0131(8)
C24 0.0226(9) 0.0567(15) 0.0277(10) -0.0127(10) 0.0126(8) -0.0060(9)
C25 0.0165(7) 0.0222(8) 0.0202(8) 0.0014(6) -0.0019(6) 0.0043(6)
C26 0.0177(7) 0.0185(8) 0.0185(8) 0.0024(6) 0.0012(6) 0.0029(6)
C27 0.0185(7) 0.0150(7) 0.0166(7) 0.0012(6) 0.0022(6) 0.0018(6)
C28 0.0180(7) 0.0174(7) 0.0165(7) 0.0016(6) 0.0022(6) 0.0015(6)
C29 0.0186(8) 0.0170(8) 0.0240(8) -0.0007(6) 0.0035(6) 0.0002(6)
C30 0.0165(8) 0.0175(8) 0.0303(9) 0.0038(7) 0.0040(7) 0.0024(6)
C31 0.0164(7) 0.0200(8) 0.0250(9) 0.0056(7) 0.0003(6) 0.0042(6)
C32 0.0231(9) 0.0182(8) 0.0459(13) 0.0032(8) -0.0020(8) 0.0033(7)
C33 0.0319(10) 0.0239(9) 0.0217(9) -0.0001(7) -0.0062(7) -0.0039(7)
C34 0.0283(9) 0.0249(9) 0.0169(8) 0.0058(6) 0.0095(7) 0.0039(7)
C35 0.0265(9) 0.0219(8) 0.0201(8) 0.0066(6) 0.0081(7) 0.0046(7)
C36 0.0264(9) 0.0290(9) 0.0120(7) 0.0014(6) -0.0020(6) 0.0080(7)
C37 0.0252(9) 0.0276(9) 0.0131(7) -0.0041(6) -0.0055(6) 0.0056(7)
C38 0.0329(10) 0.0268(9) 0.0116(7) -0.0020(6) 0.0053(7) 0.0067(7)
C39 0.0281(9) 0.0247(9) 0.0160(8) -0.0006(6) 0.0093(7) 0.0065(7)
C40 0.0176(8) 0.0280(9) 0.0226(8) 0.0016(7) 0.0062(6) 0.0037(7)
C41 0.0179(8) 0.0243(8) 0.0199(8) 0.0025(6) 0.0056(6) 0.0002(6)
C42 0.0163(7) 0.0212(8) 0.0169(7) 0.0010(6) 0.0043(6) -0.0024(6)
C43 0.0184(8) 0.0245(8) 0.0177(8) 0.0002(6) 0.0034(6) -0.0029(6)
C44 0.0211(8) 0.0252(9) 0.0240(9) 0.0012(7) 0.0022(7) -0.0059(7)
C45 0.0163(8) 0.0266(9) 0.0293(9) 0.0081(7) 0.0023(7) -0.0026(7)
C46 0.0155(8) 0.0301(10) 0.0273(9) 0.0074(7) 0.0066(7) 0.0006(7)
C47 0.0206(9) 0.0355(11) 0.0410(12) 0.0102(9) 0.0026(8) -0.0076(8)
C48 0.0400(12) 0.0288(10) 0.0244(9) -0.0090(8) 0.0110(8) -0.0077(9)
C49 0.0217(8) 0.0196(8) 0.0191(8) 0.0003(6) 0.0035(6) 0.0063(6)
C50 0.0173(7) 0.0201(8) 0.0168(7) -0.0034(6) -0.0002(6) 0.0052(6)
C51 0.0149(7) 0.0216(8) 0.0146(7) -0.0032(6) 0.0000(6) 0.0033(6)
C52 0.0176(7) 0.0221(8) 0.0170(7) -0.0051(6) 0.0015(6) 0.0007(6)
C53 0.0150(7) 0.0241(9) 0.0259(9) -0.0102(7) 0.0005(6) 0.0005(6)
C54 0.0166(8) 0.0222(8) 0.0290(9) -0.0108(7) -0.0044(7) 0.0050(6)
C55 0.0202(8) 0.0201(8) 0.0229(8) -0.0047(6) -0.0045(7) 0.0076(6)
C56 0.0172(9) 0.0255(10) 0.0544(14) -0.0104(9) -0.0064(9) 0.0064(7)
C57 0.0251(9) 0.0332(10) 0.0186(8) -0.0032(7) 0.0045(7) -0.0085(8)
C58 0.0244(8) 0.0200(8) 0.0187(8) -0.0037(6) -0.0006(6) 0.0006(6)
C59 0.0239(8) 0.0183(8) 0.0156(7) -0.0004(6) 0.0038(6) 0.0022(6)
C60 0.0237(8) 0.0166(7) 0.0134(7) 0.0006(6) 0.0043(6) 0.0046(6)
C61 0.0266(9) 0.0215(8) 0.0145(7) 0.0021(6) 0.0033(6) 0.0057(7)
C62 0.0292(9) 0.0208(8) 0.0220(9) 0.0039(7) 0.0059(7) 0.0084(7)
C63 0.0318(10) 0.0171(8) 0.0254(9) 0.0003(7) 0.0104(8) 0.0038(7)
C64 0.0290(9) 0.0185(8) 0.0210(8) -0.0042(6) 0.0059(7) -0.0002(7)
C65 0.0403(12) 0.0171(8) 0.0388(12) -0.0023(8) 0.0115(10) 0.0053(8)
C66 0.0343(11) 0.0419(12) 0.0244(10) 0.0030(9) -0.0077(8) 0.0149(10)
O81 0.0494(12) 0.0545(13) 0.0565(14) -0.0190(10) 0.0037(10) 0.0038(10)
C81 0.0533(17) 0.0543(17) 0.0534(17) -0.0072(14) 0.0286(14) 0.0069(14)
Cl 0.0447(3) 0.0517(4) 0.0307(3) 0.0097(2) 0.0224(2) 0.0071(3)
O21 0.0445(13) 0.231(4) 0.0194(9) 0.0112(15) 0.0072(9) 0.0380(19)
O22 0.0828(16) 0.0832(17) 0.0228(8) -0.0123(9) 0.0207(9) -0.0447(14)
O23 0.0368(9) 0.0558(12) 0.0358(9) -0.0076(8) 0.0051(7) 0.0063(8)
O24 0.117(3) 0.0377(14) 0.300(6) 0.032(2) 0.149(4) 0.0111(15)

loop_
_atom_type_symbol
_atom_type_description
_atom_type_scat_dispersion_real
_atom_type_scat_dispersion_imag
_atom_type_scat_source
C C 0.0033 0.0016 'International Tables Vol C Tables 4.2.6.8 and 6.1.1.4'
H H 0.0000 0.0000 'International Tables Vol C Tables 4.2.6.8 and 6.1.1.4'
Cl Cl 0.1484 0.1585 'International Tables Vol C Tables 4.2.6.8 and 6.1.1.4'
Dy Dy -0.1892 4.4098 'International Tables Vol C Tables 4.2.6.8 and 6.1.1.4'
N N 0.0061 0.0033 'International Tables Vol C Tables 4.2.6.8 and 6.1.1.4'
Ni Ni 0.3393 1.1124 'International Tables Vol C Tables 4.2.6.8 and 6.1.1.4'
O O 0.0106 0.0060 'International Tables Vol C Tables 4.2.6.8 and 6.1.1.4'

loop_
_geom_angle_atom_site_label_1
_geom_angle_atom_site_label_2
_geom_angle_atom_site_label_3
_geom_angle
Ni2 Dy Ni1 174.599(7)
O1 Dy Ni1 42.62(3)
O1 Dy Ni2 134.28(3)
O1 Dy O3 71.85(6)
O1 Dy O5 72.71(5)
O1 Dy O7 122.58(5)
O1 Dy O9 93.55(6)
O1 Dy O11 156.35(5)
O3 Dy Ni1 43.38(4)
O3 Dy Ni2 142.01(4)
O5 Dy Ni1 43.74(3)
O5 Dy Ni2 133.58(3)
O5 Dy O3 73.82(5)
O5 Dy O7 162.68(5)
O5 Dy O9 115.95(5)
O7 Dy Ni1 141.20(3)
O7 Dy Ni2 43.20(3)
O7 Dy O3 101.96(5)
O9 Dy Ni1 131.13(4)
O9 Dy Ni2 43.95(4)
O9 Dy O3 159.80(5)
O9 Dy O7 73.72(5)
O11 Dy Ni1 136.69(4)
O11 Dy Ni2 43.36(4)
O11 Dy O3 125.48(5)
O11 Dy O5 95.49(5)
O11 Dy O7 72.99(6)
O11 Dy O9 72.86(5)
O1 Ni1 Dy 48.49(4)
O1 Ni1 O3 80.61(6)
O1 Ni1 O5 81.00(6)
O1 Ni1 N1 92.49(6)
O1 Ni1 N2 101.94(6)
O1 Ni1 N3 172.34(6)
O3 Ni1 Dy 49.02(4)
O3 Ni1 O5 82.01(6)
O3 Ni1 N1 172.10(6)
O3 Ni1 N2 92.72(6)
O5 Ni1 Dy 48.65(4)
N1 Ni1 Dy 128.04(4)
N1 Ni1 O5 100.83(6)
N1 Ni1 N2 84.90(6)
N2 Ni1 Dy 129.53(5)
N2 Ni1 O5 173.51(6)
N3 Ni1 Dy 127.23(5)
N3 Ni1 O3 100.76(6)
N3 Ni1 O5 91.69(6)
N3 Ni1 N1 86.59(6)
N3 Ni1 N2 85.56(7)
O7 Ni2 Dy 48.97(4)
O7 Ni2 O9 82.00(6)
O7 Ni2 O11 81.57(6)
O7 Ni2 N4 92.16(6)
O7 Ni2 N5 101.15(7)
O7 Ni2 N6 172.01(6)
O9 Ni2 Dy 48.89(4)
O11 Ni2 Dy 48.72(4)
O11 Ni2 O9 80.68(6)
O11 Ni2 N4 103.23(6)
O11 Ni2 N5 170.66(6)
O11 Ni2 N6 91.64(6)
N4 Ni2 Dy 129.40(5)
N4 Ni2 O9 172.49(6)
N5 Ni2 Dy 127.04(4)
N5 Ni2 O9 90.81(6)
N5 Ni2 N4 85.67(7)
N6 Ni2 Dy 128.26(5)
N6 Ni2 O9 101.12(6)
N6 Ni2 N4 85.28(7)
N6 Ni2 N5 86.22(7)
Ni1 O1 Dy 88.88(5)
C9 O1 Dy 142.55(11)
C9 O1 Ni1 124.49(11)
C10 O2 C15 117.65(15)
Ni1 O3 Dy 87.60(5)
C18 O3 Dy 144.21(11)
C18 O3 Ni1 123.86(11)
C19 O4 C24 117.04(16)
Ni1 O5 Dy 87.60(6)
C27 O5 Dy 139.54(11)
C27 O5 Ni1 125.56(11)
C28 O6 C33 116.91(15)
Ni2 O7 Dy 87.83(6)
C42 O7 Dy 141.84(11)
C42 O7 Ni2 125.45(11)
C43 O8 C48 116.75(16)
Ni2 O9 Dy 87.16(6)
C51 O9 Dy 142.88(11)
C51 O9 Ni2 125.25(11)
C52 O10 C57 117.40(16)
Ni2 O11 Dy 87.92(6)
C60 O11 Dy 147.01(11)
C60 O11 Ni2 123.01(11)
C61 O12 C66 117.11(17)
C1 N1 Ni1 109.35(11)
C6 N1 Ni1 102.30(11)
C6 N1 C1 112.41(14)
C6 N1 C7 110.03(14)
C7 N1 Ni1 110.39(11)
C7 N1 C1 111.94(14)
C2 N2 Ni1 104.31(10)
C2 N2 C3 111.58(14)
C2 N2 C16 110.26(14)
C3 N2 Ni1 108.70(12)
C16 N2 Ni1 109.64(11)
C16 N2 C3 112.05(14)
C4 N3 Ni1 104.04(11)
C4 N3 C5 112.09(14)
C4 N3 C25 108.80(14)
C5 N3 Ni1 107.92(11)
C25 N3 Ni1 111.36(11)
C25 N3 C5 112.35(15)
C34 N4 Ni2 108.39(11)
C39 N4 Ni2 103.99(12)
C39 N4 C34 111.71(15)
C39 N4 C40 109.55(15)
C40 N4 Ni2 110.82(11)
C40 N4 C34 112.10(15)
C35 N5 Ni2 103.68(11)
C35 N5 C36 112.34(15)
C35 N5 C49 109.43(15)
C36 N5 Ni2 107.71(12)
C36 N5 C49 112.29(15)
C49 N5 Ni2 111.06(11)
C37 N6 Ni2 102.33(11)
C37 N6 C38 112.28(15)
C37 N6 C58 110.44(15)
C38 N6 Ni2 108.92(12)
C58 N6 Ni2 110.74(11)
C58 N6 C38 111.75(15)
N1 C1 H1A 109.5
N1 C1 H1B 109.5
N1 C1 C2 110.79(14)
H1A C1 H1B 108.1
C2 C1 H1A 109.5
C2 C1 H1B 109.5
N2 C2 C1 110.67(15)
N2 C2 H2A 109.5
N2 C2 H2B 109.5
C1 C2 H2A 109.5
C1 C2 H2B 109.5
H2A C2 H2B 108.1
N2 C3 H3A 109.5
N2 C3 H3B 109.5
N2 C3 C4 110.65(14)
H3A C3 H3B 108.1
C4 C3 H3A 109.5
C4 C3 H3B 109.5
N3 C4 C3 111.21(15)
N3 C4 H4A 109.4
N3 C4 H4B 109.4
C3 C4 H4A 109.4
C3 C4 H4B 109.4
H4A C4 H4B 108.0
N3 C5 H5A 109.3
N3 C5 H5B 109.3
N3 C5 C6 111.54(14)
H5A C5 H5B 108.0
C6 C5 H5A 109.3
C6 C5 H5B 109.3
N1 C6 C5 111.10(15)
N1 C6 H6A 109.4
N1 C6 H6B 109.4
C5 C6 H6A 109.4
C5 C6 H6B 109.4
H6A C6 H6B 108.0
N1 C7 H7A 108.8
N1 C7 H7B 108.8
N1 C7 C8 113.94(14)
H7A C7 H7B 107.7
C8 C7 H7A 108.8
C8 C7 H7B 108.8
C9 C8 C7 119.32(15)
C9 C8 C13 119.25(17)
C13 C8 C7 121.33(16)
O1 C9 C8 122.41(16)
O1 C9 C10 118.33(15)
C8 C9 C10 119.23(16)
O2 C10 C9 113.68(15)
O2 C10 C11 125.73(17)
C11 C10 C9 120.60(17)
C10 C11 H11 119.8
C10 C11 C12 120.36(18)
C12 C11 H11 119.8
C11 C12 C14 119.52(19)
C13 C12 C11 119.24(17)
C13 C12 C14 121.23(19)
C8 C13 H13 119.4
C12 C13 C8 121.29(18)
C12 C13 H13 119.4
C12 C14 H14A 109.5
C12 C14 H14B 109.5
C12 C14 H14C 109.5
H14A C14 H14B 109.5
H14A C14 H14C 109.5
H14B C14 H14C 109.5
O2 C15 H15A 109.5
O2 C15 H15B 109.5
O2 C15 H15C 109.5
H15A C15 H15B 109.5
H15A C15 H15C 109.5
H15B C15 H15C 109.5
N2 C16 H16A 108.8
N2 C16 H16B 108.8
N2 C16 C17 113.90(15)
H16A C16 H16B 107.7
C17 C16 H16A 108.8
C17 C16 H16B 108.8
C18 C17 C16 119.58(15)
C18 C17 C22 119.89(17)
C22 C17 C16 120.43(16)
O3 C18 C17 122.49(16)
O3 C18 C19 118.99(16)
C17 C18 C19 118.52(16)
O4 C19 C18 113.78(16)
O4 C19 C20 125.56(17)
C20 C19 C18 120.65(17)
C19 C20 H20 119.6
C19 C20 C21 120.88(18)
C21 C20 H20 119.6
C20 C21 C23 120.37(19)
C22 C21 C20 118.34(17)
C22 C21 C23 121.28(18)
C17 C22 H22 119.2
C21 C22 C17 121.64(17)
C21 C22 H22 119.2
C21 C23 H23A 109.5
C21 C23 H23B 109.5
C21 C23 H23C 109.5
H23A C23 H23B 109.5
H23A C23 H23C 109.5
H23B C23 H23C 109.5
O4 C24 H24A 109.5
O4 C24 H24B 109.5
O4 C24 H24C 109.5
H24A C24 H24B 109.5
H24A C24 H24C 109.5
H24B C24 H24C 109.5
N3 C25 H25A 108.5
N3 C25 H25B 108.5
N3 C25 C26 115.08(15)
H25A C25 H25B 107.5
C26 C25 H25A 108.5
C26 C25 H25B 108.5
C27 C26 C25 120.61(16)
C27 C26 C31 119.85(17)
C31 C26 C25 119.43(16)
O5 C27 C26 122.23(16)
O5 C27 C28 119.16(15)
C26 C27 C28 118.60(16)
O6 C28 C27 114.56(15)
O6 C28 C29 124.98(16)
C29 C28 C27 120.46(16)
C28 C29 H29 119.6
C28 C29 C30 120.73(17)
C30 C29 H29 119.6
C29 C30 C32 120.15(18)
C31 C30 C29 118.74(17)
C31 C30 C32 121.08(18)
C26 C31 H31 119.2
C30 C31 C26 121.57(17)
C30 C31 H31 119.2
C30 C32 H32A 109.5
C30 C32 H32B 109.5
C30 C32 H32C 109.5
H32A C32 H32B 109.5
H32A C32 H32C 109.5
H32B C32 H32C 109.5
O6 C33 H33A 109.5
O6 C33 H33B 109.5
O6 C33 H33C 109.5
H33A C33 H33B 109.5
H33A C33 H33C 109.5
H33B C33 H33C 109.5
N4 C34 H34A 109.3
N4 C34 H34B 109.3
N4 C34 C35 111.61(14)
H34A C34 H34B 108.0
C35 C34 H34A 109.3
C35 C34 H34B 109.3
N5 C35 C34 111.14(16)
N5 C35 H35A 109.4
N5 C35 H35B 109.4
C34 C35 H35A 109.4
C34 C35 H35B 109.4
H35A C35 H35B 108.0
N5 C36 H36A 109.4
N5 C36 H36B 109.4
N5 C36 C37 111.34(14)
H36A C36 H36B 108.0
C37 C36 H36A 109.4
C37 C36 H36B 109.4
N6 C37 C36 111.34(16)
N6 C37 H37A 109.4
N6 C37 H37B 109.4
C36 C37 H37A 109.4
C36 C37 H37B 109.4
H37A C37 H37B 108.0
N6 C38 H38A 109.4
N6 C38 H38B 109.4
N6 C38 C39 111.30(15)
H38A C38 H38B 108.0
C39 C38 H38A 109.4
C39 C38 H38B 109.4
N4 C39 C38 110.83(15)
N4 C39 H39A 109.5
N4 C39 H39B 109.5
C38 C39 H39A 109.5
C38 C39 H39B 109.5
H39A C39 H39B 108.1
N4 C40 H40A 108.6
N4 C40 H40B 108.6
N4 C40 C41 114.66(15)
H40A C40 H40B 107.6
C41 C40 H40A 108.6
C41 C40 H40B 108.6
C42 C41 C40 119.64(16)
C42 C41 C46 119.37(18)
C46 C41 C40 120.78(17)
O7 C42 C41 122.69(17)
O7 C42 C43 118.60(16)
C41 C42 C43 118.71(16)
O8 C43 C42 114.02(16)
O8 C43 C44 125.10(18)
C44 C43 C42 120.88(17)
C43 C44 H44 119.8
C43 C44 C45 120.33(19)
C45 C44 H44 119.8
C44 C45 C47 118.9(2)
C46 C45 C44 118.93(18)
C46 C45 C47 122.10(19)
C41 C46 H46 119.1
C45 C46 C41 121.76(18)
C45 C46 H46 119.1
C45 C47 H47A 109.5
C45 C47 H47B 109.5
C45 C47 H47C 109.5
H47A C47 H47B 109.5
H47A C47 H47C 109.5
H47B C47 H47C 109.5
O8 C48 H48A 109.5
O8 C48 H48B 109.5
O8 C48 H48C 109.5
H48A C48 H48B 109.5
H48A C48 H48C 109.5
H48B C48 H48C 109.5
N5 C49 H49A 108.8
N5 C49 H49B 108.8
N5 C49 C50 113.97(15)
H49A C49 H49B 107.7
C50 C49 H49A 108.8
C50 C49 H49B 108.8
C51 C50 C49 119.39(15)
C51 C50 C55 119.94(18)
C55 C50 C49 120.63(17)
O9 C51 C50 121.89(16)
O9 C51 C52 119.41(16)
C50 C51 C52 118.69(16)
O10 C52 C51 114.71(16)
O10 C52 C53 124.86(17)
C53 C52 C51 120.42(18)
C52 C53 H53 119.6
C52 C53 C54 120.87(18)
C54 C53 H53 119.6
C53 C54 C56 119.80(19)
C55 C54 C53 118.66(17)
C55 C54 C56 121.5(2)
C50 C55 H55 119.3
C54 C55 C50 121.38(18)
C54 C55 H55 119.3
C54 C56 H56A 109.5
C54 C56 H56B 109.5
C54 C56 H56C 109.5
H56A C56 H56B 109.5
H56A C56 H56C 109.5
H56B C56 H56C 109.5
O10 C57 H57A 109.5
O10 C57 H57B 109.5
O10 C57 H57C 109.5
H57A C57 H57B 109.5
H57A C57 H57C 109.5
H57B C57 H57C 109.5
N6 C58 H58A 109.0
N6 C58 H58B 109.0
N6 C58 C59 113.09(16)
H58A C58 H58B 107.8
C59 C58 H58A 109.0
C59 C58 H58B 109.0
C60 C59 C58 118.32(16)
C60 C59 C64 119.65(17)
C64 C59 C58 122.02(17)
O11 C60 C59 122.14(16)
O11 C60 C61 118.96(16)
C59 C60 C61 118.87(16)
O12 C61 C60 113.59(16)
O12 C61 C62 125.83(17)
C62 C61 C60 120.58(18)
C61 C62 H62 119.6
C61 C62 C63 120.71(18)
C63 C62 H62 119.6
C62 C63 C65 119.77(19)
C64 C63 C62 118.71(17)
C64 C63 C65 121.53(19)
C59 C64 H64 119.3
C63 C64 C59 121.47(18)
C63 C64 H64 119.3
C63 C65 H65A 109.5
C63 C65 H65B 109.5
C63 C65 H65C 109.5
H65A C65 H65B 109.5
H65A C65 H65C 109.5
H65B C65 H65C 109.5
O12 C66 H66A 109.5
O12 C66 H66B 109.5
O12 C66 H66C 109.5
H66A C66 H66B 109.5
H66A C66 H66C 109.5
H66B C66 H66C 109.5
C81 O81 H81 109.5
O81 C81 H81A 109.5
O81 C81 H81B 109.5
O81 C81 H81C 109.5
H81A C81 H81B 109.5
H81A C81 H81C 109.5
H81B C81 H81C 109.5
O22 Cl O21 106.02(15)
O22 Cl O23 111.53(15)
O23 Cl O21 108.33(13)
O24 Cl O21 112.0(2)
O24 Cl O22 109.12(18)
O24 Cl O23 109.76(15)

loop_
_geom_bond_atom_site_label_1
_geom_bond_atom_site_label_2
_geom_bond_distance
Dy Ni1 3.0074(13)
Dy Ni2 2.9990(13)
Dy O1 2.2526(14)
Dy O3 2.2724(14)
Dy O5 2.2596(14)
Dy O7 2.2640(14)
Dy O9 2.2625(14)
Dy O11 2.2551(14)
Ni1 O1 2.0369(13)
Ni1 O3 2.0674(14)
Ni1 O5 2.0812(14)
Ni1 N1 2.0761(16)
Ni1 N2 2.0789(16)
Ni1 N3 2.0585(15)
Ni2 O7 2.0544(14)
Ni2 O9 2.0839(15)
Ni2 O11 2.0605(14)
Ni2 N4 2.0790(17)
Ni2 N5 2.0778(16)
Ni2 N6 2.0727(16)
O1 C9 1.330(2)
O2 C10 1.371(2)
O2 C15 1.419(2)
O3 C18 1.334(2)
O4 C19 1.368(2)
O4 C24 1.420(2)
O5 C27 1.337(2)
O6 C28 1.366(2)
O6 C33 1.418(2)
O7 C42 1.336(2)
O8 C43 1.365(2)
O8 C48 1.426(2)
O9 C51 1.336(2)
O10 C52 1.364(2)
O10 C57 1.425(2)
O11 C60 1.334(2)
O12 C61 1.366(2)
O12 C66 1.419(2)
N1 C1 1.494(2)
N1 C6 1.483(2)
N1 C7 1.492(2)
N2 C2 1.485(2)
N2 C3 1.496(2)
N2 C16 1.491(2)
N3 C4 1.484(2)
N3 C5 1.496(2)
N3 C25 1.489(2)
N4 C34 1.495(2)
N4 C39 1.488(2)
N4 C40 1.489(3)
N5 C35 1.485(3)
N5 C36 1.491(2)
N5 C49 1.494(2)
N6 C37 1.482(2)
N6 C38 1.493(2)
N6 C58 1.492(3)
C1 H1A 0.9900
C1 H1B 0.9900
C1 C2 1.529(3)
C2 H2A 0.9900
C2 H2B 0.9900
C3 H3A 0.9900
C3 H3B 0.9900
C3 C4 1.528(3)
C4 H4A 0.9900
C4 H4B 0.9900
C5 H5A 0.9900
C5 H5B 0.9900
C5 C6 1.535(3)
C6 H6A 0.9900
C6 H6B 0.9900
C7 H7A 0.9900
C7 H7B 0.9900
C7 C8 1.509(3)
C8 C9 1.401(2)
C8 C13 1.402(2)
C9 C10 1.409(2)
C10 C11 1.384(3)
C11 H11 0.9500
C11 C12 1.396(3)
C12 C13 1.388(3)
C12 C14 1.513(3)
C13 H13 0.9500
C14 H14A 0.9800
C14 H14B 0.9800
C14 H14C 0.9800
C15 H15A 0.9800
C15 H15B 0.9800
C15 H15C 0.9800
C16 H16A 0.9900
C16 H16B 0.9900
C16 C17 1.502(3)
C17 C18 1.401(2)
C17 C22 1.402(2)
C18 C19 1.414(3)
C19 C20 1.384(3)
C20 H20 0.9500
C20 C21 1.407(3)
C21 C22 1.385(3)
C21 C23 1.508(3)
C22 H22 0.9500
C23 H23A 0.9800
C23 H23B 0.9800
C23 H23C 0.9800
C24 H24A 0.9800
C24 H24B 0.9800
C24 H24C 0.9800
C25 H25A 0.9900
C25 H25B 0.9900
C25 C26 1.504(3)
C26 C27 1.397(2)
C26 C31 1.402(3)
C27 C28 1.417(2)
C28 C29 1.386(2)
C29 H29 0.9500
C29 C30 1.401(3)
C30 C31 1.381(3)
C30 C32 1.505(3)
C31 H31 0.9500
C32 H32A 0.9800
C32 H32B 0.9800
C32 H32C 0.9800
C33 H33A 0.9800
C33 H33B 0.9800
C33 H33C 0.9800
C34 H34A 0.9900
C34 H34B 0.9900
C34 C35 1.529(3)
C35 H35A 0.9900
C35 H35B 0.9900
C36 H36A 0.9900
C36 H36B 0.9900
C36 C37 1.529(3)
C37 H37A 0.9900
C37 H37B 0.9900
C38 H38A 0.9900
C38 H38B 0.9900
C38 C39 1.522(3)
C39 H39A 0.9900
C39 H39B 0.9900
C40 H40A 0.9900
C40 H40B 0.9900
C40 C41 1.507(3)
C41 C42 1.404(3)
C41 C46 1.404(3)
C42 C43 1.411(3)
C43 C44 1.389(3)
C44 H44 0.9500
C44 C45 1.401(3)
C45 C46 1.381(3)
C45 C47 1.512(3)
C46 H46 0.9500
C47 H47A 0.9800
C47 H47B 0.9800
C47 H47C 0.9800
C48 H48A 0.9800
C48 H48B 0.9800
C48 H48C 0.9800
C49 H49A 0.9900
C49 H49B 0.9900
C49 C50 1.508(3)
C50 C51 1.401(3)
C50 C55 1.405(2)
C51 C52 1.413(3)
C52 C53 1.390(3)
C53 H53 0.9500
C53 C54 1.402(3)
C54 C55 1.385(3)
C54 C56 1.513(3)
C55 H55 0.9500
C56 H56A 0.9800
C56 H56B 0.9800
C56 H56C 0.9800
C57 H57A 0.9800
C57 H57B 0.9800
C57 H57C 0.9800
C58 H58A 0.9900
C58 H58B 0.9900
C58 C59 1.506(3)
C59 C60 1.399(2)
C59 C64 1.401(3)
C60 C61 1.412(3)
C61 C62 1.385(3)
C62 H62 0.9500
C62 C63 1.401(3)
C63 C64 1.388(3)
C63 C65 1.515(3)
C64 H64 0.9500
C65 H65A 0.9800
C65 H65B 0.9800
C65 H65C 0.9800
C66 H66A 0.9800
C66 H66B 0.9800
C66 H66C 0.9800
O81 H81 0.8400
O81 C81 1.400(4)
C81 H81A 0.9800
C81 H81B 0.9800
C81 H81C 0.9800
Cl O21 1.431(2)
Cl O22 1.4083(18)
Cl O23 1.4264(18)
Cl O24 1.396(2)

loop_
_geom_torsion_atom_site_label_1
_geom_torsion_atom_site_label_2
_geom_torsion_atom_site_label_3
_geom_torsion_atom_site_label_4
_geom_torsion
Dy O1 C9 C8 115.46(19)
Dy O1 C9 C10 -66.5(2)
Dy O3 C18 C17 116.7(2)
Dy O3 C18 C19 -64.0(3)
Dy O5 C27 C26 111.11(19)
Dy O5 C27 C28 -70.0(2)
Dy O7 C42 C41 117.53(19)
Dy O7 C42 C43 -62.9(3)
Dy O9 C51 C50 113.2(2)
Dy O9 C51 C52 -68.3(3)
Dy O11 C60 C59 119.0(2)
Dy O11 C60 C61 -63.1(3)
Ni1 O1 C9 C8 -33.6(2)
Ni1 O1 C9 C10 144.38(13)
Ni1 O3 C18 C17 -30.9(2)
Ni1 O3 C18 C19 148.37(14)
Ni1 O5 C27 C26 -28.3(2)
Ni1 O5 C27 C28 150.65(13)
Ni1 N1 C1 C2 20.41(17)
Ni1 N1 C6 C5 47.39(16)
Ni1 N1 C7 C8 -64.50(16)
Ni1 N2 C2 C1 46.71(15)
Ni1 N2 C3 C4 19.89(17)
Ni1 N2 C16 C17 -65.85(16)
Ni1 N3 C4 C3 46.77(16)
Ni1 N3 C5 C6 18.38(18)
Ni1 N3 C25 C26 -64.84(17)
Ni2 O7 C42 C41 -28.6(2)
Ni2 O7 C42 C43 150.95(13)
Ni2 O9 C51 C50 -33.2(2)
Ni2 O9 C51 C52 145.33(13)
Ni2 O11 C60 C59 -38.1(2)
Ni2 O11 C60 C61 139.78(14)
Ni2 N4 C34 C35 19.11(19)
Ni2 N4 C39 C38 46.19(16)
Ni2 N4 C40 C41 -64.55(18)
Ni2 N5 C35 C34 46.29(16)
Ni2 N5 C36 C37 19.33(18)
Ni2 N5 C49 C50 -66.61(17)
Ni2 N6 C37 C36 47.99(16)
Ni2 N6 C38 C39 20.53(18)
Ni2 N6 C58 C59 -65.88(17)
O1 C9 C10 O2 0.1(2)
O1 C9 C10 C11 179.91(16)
O2 C10 C11 C12 -178.28(18)
O3 C18 C19 O4 2.5(3)
O3 C18 C19 C20 -177.59(18)
O4 C19 C20 C21 -179.4(2)
O5 C27 C28 O6 -0.9(2)
O5 C27 C28 C29 178.91(16)
O6 C28 C29 C30 -177.71(17)
O7 C42 C43 O8 1.0(2)
O7 C42 C43 C44 -179.49(17)
O8 C43 C44 C45 -179.59(18)
O9 C51 C52 O10 -0.7(2)
O9 C51 C52 C53 -179.94(16)
O10 C52 C53 C54 -177.05(17)
O11 C60 C61 O12 2.5(3)
O11 C60 C61 C62 -176.99(17)
O12 C61 C62 C63 -179.41(19)
N1 C1 C2 N2 -46.12(19)
N1 C7 C8 C9 60.1(2)
N1 C7 C8 C13 -123.66(18)
N2 C3 C4 N3 -45.9(2)
N2 C16 C17 C18 62.5(2)
N2 C16 C17 C22 -121.13(18)
N3 C5 C6 N1 -46.1(2)
N3 C25 C26 C27 56.8(2)
N3 C25 C26 C31 -126.93(18)
N4 C34 C35 N5 -45.4(2)
N4 C40 C41 C42 59.4(2)
N4 C40 C41 C46 -125.90(19)
N5 C36 C37 N6 -47.2(2)
N5 C49 C50 C51 59.8(2)
N5 C49 C50 C55 -122.57(18)
N6 C38 C39 N4 -46.1(2)
N6 C58 C59 C60 62.6(2)
N6 C58 C59 C64 -118.36(19)
C1 N1 C6 C5 -69.79(19)
C1 N1 C7 C8 57.56(19)
C2 N2 C3 C4 134.38(16)
C2 N2 C16 C17 179.85(14)
C3 N2 C2 C1 -70.47(18)
C3 N2 C16 C17 54.94(19)
C4 N3 C5 C6 132.35(17)
C4 N3 C25 C26 -178.93(15)
C5 N3 C4 C3 -69.57(19)
C5 N3 C25 C26 56.37(19)
C6 N1 C1 C2 133.31(16)
C6 N1 C7 C8 -176.68(15)
C7 N1 C1 C2 -102.24(17)
C7 N1 C6 C5 164.71(15)
C7 C8 C9 O1 -5.0(2)
C7 C8 C9 C10 177.04(15)
C7 C8 C13 C12 -175.56(17)
C8 C9 C10 O2 178.17(15)
C8 C9 C10 C11 -2.0(3)
C9 C8 C13 C12 0.7(3)
C9 C10 C11 C12 1.9(3)
C10 C11 C12 C13 -0.5(3)
C10 C11 C12 C14 179.8(2)
C11 C12 C13 C8 -0.8(3)
C13 C8 C9 O1 178.68(16)
C13 C8 C9 C10 0.7(2)
C14 C12 C13 C8 178.8(2)
C15 O2 C10 C9 179.69(17)
C15 O2 C10 C11 -0.1(3)
C16 N2 C2 C1 164.35(14)
C16 N2 C3 C4 -101.44(17)
C16 C17 C18 O3 -7.3(3)
C16 C17 C18 C19 173.44(17)
C16 C17 C22 C21 -174.63(18)
C17 C18 C19 O4 -178.15(17)
C17 C18 C19 C20 1.7(3)
C18 C17 C22 C21 1.7(3)
C18 C19 C20 C21 0.7(3)
C19 C20 C21 C22 -2.0(3)
C19 C20 C21 C23 177.6(2)
C20 C21 C22 C17 0.8(3)
C22 C17 C18 O3 176.38(17)
C22 C17 C18 C19 -2.9(3)
C23 C21 C22 C17 -178.8(2)
C24 O4 C19 C18 170.29(19)
C24 O4 C19 C20 -9.6(3)
C25 N3 C4 C3 165.57(14)
C25 N3 C5 C6 -104.78(17)
C25 C26 C27 O5 -4.6(3)
C25 C26 C27 C28 176.46(16)
C25 C26 C31 C30 -174.92(18)
C26 C27 C28 O6 178.07(16)
C26 C27 C28 C29 -2.1(3)
C27 C26 C31 C30 1.4(3)
C27 C28 C29 C30 2.5(3)
C28 C29 C30 C31 -0.9(3)
C28 C29 C30 C32 177.18(18)
C29 C30 C31 C26 -1.0(3)
C31 C26 C27 O5 179.15(17)
C31 C26 C27 C28 0.2(3)
C32 C30 C31 C26 -179.10(19)
C33 O6 C28 C27 -173.22(17)
C33 O6 C28 C29 7.0(3)
C34 N4 C39 C38 -70.49(19)
C34 N4 C40 C41 56.7(2)
C35 N5 C36 C37 132.88(17)
C35 N5 C49 C50 179.53(15)
C36 N5 C35 C34 -69.72(19)
C36 N5 C49 C50 54.1(2)
C37 N6 C38 C39 133.13(17)
C37 N6 C58 C59 -178.51(14)
C38 N6 C37 C36 -68.64(19)
C38 N6 C58 C59 55.7(2)
C39 N4 C34 C35 133.10(17)
C39 N4 C40 C41 -178.72(15)
C40 N4 C34 C35 -103.51(19)
C40 N4 C39 C38 164.69(15)
C40 C41 C42 O7 -7.0(3)
C40 C41 C42 C43 173.44(17)
C40 C41 C46 C45 -173.18(18)
C41 C42 C43 O8 -179.41(17)
C41 C42 C43 C44 0.1(3)
C42 C41 C46 C45 1.5(3)
C42 C43 C44 C45 0.9(3)
C43 C44 C45 C46 -0.8(3)
C43 C44 C45 C47 -179.23(18)
C44 C45 C46 C41 -0.4(3)
C46 C41 C42 O7 178.28(17)
C46 C41 C42 C43 -1.3(3)
C47 C45 C46 C41 177.96(19)
C48 O8 C43 C42 174.78(18)
C48 O8 C43 C44 -4.7(3)
C49 N5 C35 C34 164.84(15)
C49 N5 C36 C37 -103.25(18)
C49 C50 C51 O9 -4.2(3)
C49 C50 C51 C52 177.21(16)
C49 C50 C55 C54 -176.14(17)
C50 C51 C52 O10 177.93(15)
C50 C51 C52 C53 -1.4(3)
C51 C50 C55 C54 1.5(3)
C51 C52 C53 C54 2.2(3)
C52 C53 C54 C55 -1.1(3)
C52 C53 C54 C56 178.03(18)
C53 C54 C55 C50 -0.7(3)
C55 C50 C51 O9 178.12(16)
C55 C50 C51 C52 -0.4(3)
C56 C54 C55 C50 -179.83(18)
C57 O10 C52 C51 177.60(15)
C57 O10 C52 C53 -3.2(3)
C58 N6 C37 C36 165.91(15)
C58 N6 C38 C39 -102.13(18)
C58 C59 C60 O11 -4.4(3)
C58 C59 C60 C61 177.67(17)
C58 C59 C64 C63 -178.21(18)
C59 C60 C61 O12 -179.53(17)
C59 C60 C61 C62 1.0(3)
C60 C59 C64 C63 0.8(3)
C60 C61 C62 C63 0.0(3)
C61 C62 C63 C64 -0.6(3)
C61 C62 C63 C65 179.13(19)
C62 C63 C64 C59 0.2(3)
C64 C59 C60 O11 176.53(17)
C64 C59 C60 C61 -1.4(3)
C65 C63 C64 C59 -179.53(19)
C66 O12 C61 C60 173.50(19)
C66 O12 C61 C62 -7.0(3)
